data_9008238
loop_
_publ_author_name
'Ito, T.'
'Nowacki, W.'

_publ_section_title
;
 The crystal structure of jordanite, Pb28As12S46
;
_journal_name_full 'Zeitschrift fur Kristallographie'
_journal_page_first 161
_journal_page_last 185
_journal_volume 139
_journal_year 1974
_chemical_compound_source 'Binnatal, Switzerland'
_chemical_formula_sum 'As6 Pb13.88 S23'
_chemical_name_mineral Jordanite
_space_group_IT_number 11
_symmetry_space_group_name_Hall '-P 2yb'
_symmetry_space_group_name_H-M 'P 1 21/m 1'
_cell_angle_alpha 90
_cell_angle_beta 117.79
_cell_angle_gamma 90
_cell_length_a 8.918
_cell_length_b 31.899
_cell_length_c 8.462
_cell_formula_units_Z 2
_cell_volume 2129.586
_database_code_amcsd 0010762
_exptl_crystal_density_diffrn 6.336
_cod_original_formula_sum 'Pb13.88 As6 S23'
_cod_database_code 9008238

loop_
_space_group_symop_operation_xyz
x,y,z
x,1/2-y,z
-x,1/2+y,-z
-x,-y,-z

loop_
_atom_site_aniso_label
_atom_site_aniso_U_11
_atom_site_aniso_U_22
_atom_site_aniso_U_33
_atom_site_aniso_U_12
_atom_site_aniso_U_13
_atom_site_aniso_U_23
Pb1 0.02030 0.01910 0.02150 0.00320 0.00820 0.00120
Pb2 0.01290 0.04690 0.01530 -0.00700 0.00540 -0.01110
As2 0.01290 0.04690 0.01530 -0.00700 0.00540 -0.01110
Pb3 0.01430 0.02320 0.02060 0.00200 0.00430 0.00070
As4 0.00680 0.00930 0.01410 -0.00040 0.00300 -0.00280
Pb5 0.01970 0.03610 0.02190 0.00740 0.00790 0.00630
As6 0.01580 0.01800 0.01900 0.00240 0.00390 0.00330
Pb7 0.01920 0.01910 0.01900 0.00030 0.00800 0.00020
Pb8 0.01800 0.01650 0.01620 -0.00010 0.00650 -0.00010
Pb9 0.02250 0.02580 0.02080 0.00000 0.00800 0.00000
Pb10 0.02330 0.02370 0.02320 0.00000 0.01140 0.00000
As11 0.01500 0.00700 0.02200 0.00100 0.00500 0.00000
Pb12 0.04040 0.01600 0.03880 0.00000 0.01720 0.00000
S1 0.00300 0.02200 0.01800 0.00100 -0.00200 -0.01100
S2 0.01000 0.01100 0.02900 0.00200 0.01200 0.00700
S3 0.00700 0.01200 0.00900 -0.00400 -0.00200 -0.00100
S4 0.00900 0.01100 0.01800 0.00100 0.00900 0.00100
S5 0.01000 0.01600 0.00800 -0.00700 -0.00100 -0.00100
S6 0.00900 0.00900 0.01600 0.00200 0.00600 0.00200
S7 0.00700 0.03700 0.02200 0.00500 0.00800 0.00100
S8 0.02100 0.01700 0.01100 0.00500 0.00500 0.00500
S9 0.00200 0.01600 0.01300 0.00000 0.00200 0.00500
S10 0.01600 0.00800 0.01500 -0.00100 0.01100 -0.00400
S11 0.00600 0.00600 0.01500 -0.00400 0.00200 0.00200
S12 0.00700 0.03800 0.02300 0.00000 0.00700 0.00000
S13 0.01300 0.01700 0.02600 0.00000 0.00600 0.00000

loop_
_atom_site_label
_atom_site_fract_x
_atom_site_fract_y
_atom_site_fract_z
_atom_site_occupancy
_atom_site_U_iso_or_equiv
Pb1 0.44690 0.05466 0.35040 1.00000 0.02090
Pb2 0.43920 0.05194 0.84220 0.50000 0.02546
As2 0.43920 0.05194 0.84220 0.50000 0.02546
Pb3 0.90400 0.04119 0.31670 1.00000 0.02090
As4 0.91940 0.05256 0.82990 1.00000 0.01077
Pb5 0.26480 0.14226 -0.00280 1.00000 0.02660
As6 0.27580 0.14284 0.50820 1.00000 0.01950
Pb7 0.79040 0.15071 0.01760 1.00000 0.01950
Pb8 0.79250 0.15021 0.51490 1.00000 0.01748
Pb9 0.12220 0.25000 0.17140 1.00000 0.02381
Pb10 0.12150 0.25000 0.68960 1.00000 0.02318
As11 0.61580 0.22650 0.17660 0.50000 0.01583
Pb12 0.55040 0.25000 0.63950 0.88000 0.03230
S1 0.30950 0.00310 0.01230 1.00000 0.01697
S2 0.30670 0.00510 0.55040 1.00000 0.01545
S3 0.04600 0.08620 0.10050 1.00000 0.01127
S4 0.05110 0.08530 0.68640 1.00000 0.01115
S5 0.65200 0.09690 0.20280 1.00000 0.01317
S6 0.67330 0.09100 0.70730 1.00000 0.01102
S7 0.40610 0.17670 0.37440 1.00000 0.02166
S8 0.40210 0.17740 0.76990 1.00000 0.01748
S9 0.03070 0.17910 0.38380 1.00000 0.01089
S10 0.99400 0.19350 0.86880 1.00000 0.01165
S11 0.37830 0.26170 0.05500 0.50000 0.01001
S12 0.75200 0.25000 0.03200 1.00000 0.02267
S13 0.75210 0.25000 0.45500 1.00000 0.01976

loop_
_cod_related_entry_id
_cod_related_entry_database
_cod_related_entry_code
1 AMCSD 0010762
